data_7239306
loop_
_publ_author_name
'Revathy, Krishnan'
'Lalitha, Appaswami'

_publ_section_title
;
 An efficient green chemistry protocol for the synthesis of novel
 spiropyrrolizidine compounds
;
_journal_issue 1
_journal_name_full 'RSC Adv.'
_journal_page_first 279
_journal_paper_doi 10.1039/C3RA44627A
_journal_volume 4
_journal_year 2014
_chemical_formula_sum 'C28 H27 Cl N2 O3'
_chemical_formula_weight 474.97
_space_group_IT_number 14
_space_group_name_Hall '-P 2ybc'
_space_group_name_H-M_alt 'P 1 21/c 1'
_symmetry_cell_setting monoclinic
_symmetry_space_group_name_H-M 'P 1 21/c 1'
_atom_sites_solution_hydrogens geom
_atom_sites_solution_primary direct
_atom_sites_solution_secondary difmap
_audit_creation_method SHELXL-97
_cell_angle_alpha 90.00
_cell_angle_beta 91.758(7)
_cell_angle_gamma 90.00
_cell_formula_units_Z 4
_cell_length_a 8.411(3)
_cell_length_b 10.330(4)
_cell_length_c 28.478(11)
_cell_measurement_reflns_used 3180
_cell_measurement_temperature 150(2)
_cell_measurement_theta_max 20.29
_cell_measurement_theta_min 2.42
_cell_volume 2473.2(16)
_computing_cell_refinement 'Bruker SMART'
_computing_data_collection 'Bruker SMART'
_computing_data_reduction 'Bruker SAINT'
_computing_molecular_graphics 'Bruker SHELXTL'
_computing_publication_material 'Bruker SHELXTL'
_computing_structure_refinement 'SHELXL-97 (Sheldrick, 1997)'
_computing_structure_solution 'SHELXS-97 (Sheldrick, 1990)'
_diffrn_ambient_temperature 150(2)
_diffrn_measured_fraction_theta_full 0.996
_diffrn_measured_fraction_theta_max 0.996
_diffrn_measurement_device_type 'CCD area detector'
_diffrn_measurement_method 'phi and omega scans'
_diffrn_radiation_monochromator graphite
_diffrn_radiation_source 'fine-focus sealed tube'
_diffrn_radiation_type MoK\a
_diffrn_radiation_wavelength 0.71073
_diffrn_reflns_av_R_equivalents 0.0539
_diffrn_reflns_av_sigmaI/netI 0.0427
_diffrn_reflns_limit_h_max 10
_diffrn_reflns_limit_h_min -10
_diffrn_reflns_limit_k_max 12
_diffrn_reflns_limit_k_min -12
_diffrn_reflns_limit_l_max 34
_diffrn_reflns_limit_l_min -35
_diffrn_reflns_number 24884
_diffrn_reflns_theta_full 26.03
_diffrn_reflns_theta_max 26.03
_diffrn_reflns_theta_min 1.43
_exptl_absorpt_coefficient_mu 0.187
_exptl_absorpt_correction_T_max 0.9743
_exptl_absorpt_correction_T_min 0.9325
_exptl_absorpt_correction_type multi-scan
_exptl_absorpt_process_details Sadabs
_exptl_crystal_colour Colorless
_exptl_crystal_density_diffrn 1.276
_exptl_crystal_density_method 'not measured'
_exptl_crystal_description Plate
_exptl_crystal_F_000 1000
_exptl_crystal_size_max 0.38
_exptl_crystal_size_mid 0.26
_exptl_crystal_size_min 0.14
_refine_diff_density_max 0.537
_refine_diff_density_min -0.494
_refine_diff_density_rms 0.048
_refine_ls_extinction_method none
_refine_ls_goodness_of_fit_ref 1.076
_refine_ls_hydrogen_treatment mixed
_refine_ls_matrix_type full
_refine_ls_number_parameters 313
_refine_ls_number_reflns 4872
_refine_ls_number_restraints 0
_refine_ls_restrained_S_all 1.076
_refine_ls_R_factor_all 0.1153
_refine_ls_R_factor_gt 0.0808
_refine_ls_shift/su_max 0.000
_refine_ls_shift/su_mean 0.000
_refine_ls_structure_factor_coef Fsqd
_refine_ls_weighting_details 'calc w=1/[\s^2^(Fo^2^)+(0.0629P)^2^+2.1577P] where P=(Fo^2^+2Fc^2^)/3'
_refine_ls_weighting_scheme calc
_refine_ls_wR_factor_gt 0.1668
_refine_ls_wR_factor_ref 0.1838
_reflns_number_gt 3419
_reflns_number_total 4872
_reflns_threshold_expression >2sigma(I)
_cod_data_source_file c3ra44627a.txt
_cod_data_source_block mp114
_cod_depositor_comments
;
The following automatic conversions were performed:

data item '_exptl_absorpt_correction_type' value 'Multi-Scan' was
changed to 'multi-scan' in accordance with the
/home/saulius/struct/COD-crude-data/automatic-downloads/DataCite-retrospective/RSC/depositions/lib/dictionaries/cif_core.dic
dictionary named 'cif_core.dic' version 2.4.2 last updated on
2011-04-26.

data item '_symmetry_cell_setting' value 'Monoclinic' was changed to
'monoclinic' in accordance with the
/home/saulius/struct/COD-crude-data/automatic-downloads/DataCite-retrospective/RSC/depositions/lib/dictionaries/cif_core.dic
dictionary named 'cif_core.dic' version 2.4.2 last updated on
2011-04-26.

Automatic conversion script
Id: cif_fix_values 6909 2019-04-08 15:41:33Z antanas 
;
_cod_original_cell_volume 2473.1(16)
_cod_original_sg_symbol_H-M 'P2(1)/c '
_cod_database_code 7239306

loop_
_symmetry_equiv_pos_as_xyz
'x, y, z'
'-x, y+1/2, -z+1/2'
'-x, -y, -z'
'x, -y-1/2, z-1/2'

loop_
_atom_site_label
_atom_site_type_symbol
_atom_site_fract_x
_atom_site_fract_y
_atom_site_fract_z
_atom_site_U_iso_or_equiv
_atom_site_adp_type
_atom_site_occupancy
_atom_site_symmetry_multiplicity
_atom_site_calc_flag
_atom_site_refinement_flags
Cl1 Cl 0.24934(12) 0.48009(11) 0.03089(5) 0.0956(5) Uani 1 1 d .
O1 O 0.8909(3) 0.9220(2) 0.22334(8) 0.0607(6) Uani 1 1 d .
C1 C 0.7508(3) 0.8768(3) 0.08202(10) 0.0384(7) Uani 1 1 d .
H1 H 0.7533 0.9417 0.0570 0.046 Uiso 1 1 calc R
O2 O 0.5338(3) 1.0823(2) 0.08652(9) 0.0669(7) Uani 1 1 d .
N2 N 0.9945(3) 0.9165(2) 0.12607(9) 0.0451(6) Uani 1 1 d .
N1 N 0.9157(3) 1.1399(3) 0.21006(10) 0.0508(7) Uani 1 1 d .
C2 C 0.8904(3) 1.1516(3) 0.13009(10) 0.0413(7) Uani 1 1 d .
C3 C 0.9122(4) 1.2227(3) 0.17119(11) 0.0483(8) Uani 1 1 d .
C4 C 0.8764(3) 1.0096(3) 0.14335(10) 0.0390(7) Uani 1 1 d .
C5 C 0.8947(3) 1.0156(3) 0.19757(11) 0.0435(7) Uani 1 1 d .
C6 C 0.4971(4) 1.0823(3) 0.16832(13) 0.0532(9) Uani 1 1 d .
C7 C 0.6301(3) 0.7743(3) 0.06814(10) 0.0413(7) Uani 1 1 d .
C8 C 0.7151(3) 0.9451(3) 0.12813(10) 0.0369(7) Uani 1 1 d .
H8 H 0.6896 0.8792 0.1515 0.044 Uiso 1 1 calc R
C9 C 0.3997(4) 0.5922(4) 0.04403(15) 0.0610(10) Uani 1 1 d .
C10 C 0.5773(4) 1.0407(3) 0.12446(12) 0.0472(8) Uani 1 1 d .
C11 C 0.9203(4) 0.8265(3) 0.09136(10) 0.0435(7) Uani 1 1 d .
H11 H 0.9149 0.7400 0.1054 0.052 Uiso 1 1 calc R
C12 C 0.9198(5) 1.4169(4) 0.12798(17) 0.0776(13) Uani 1 1 d .
H12 H 0.9309 1.5064 0.1267 0.093 Uiso 1 1 calc R
C13 C 0.5426(4) 0.7825(3) 0.02632(12) 0.0510(8) Uani 1 1 d .
H13 H 0.5614 0.8508 0.0060 0.061 Uiso 1 1 calc R
O3 O 0.0676(4) 0.6951(3) 0.19349(9) 0.0804(9) Uani 1 1 d .
H3 H 0.0494 0.7721 0.1887 0.121 Uiso 1 1 calc R
C14 C 0.8812(4) 1.2150(3) 0.08747(12) 0.0536(9) Uani 1 1 d .
H14 H 0.8648 1.1689 0.0597 0.064 Uiso 1 1 calc R
C15 C 0.4283(4) 0.6918(4) 0.01404(14) 0.0605(10) Uani 1 1 d .
H15 H 0.3714 0.6986 -0.0144 0.073 Uiso 1 1 calc R
C16 C 0.6008(4) 0.6705(3) 0.09722(13) 0.0569(9) Uani 1 1 d .
H16 H 0.6595 0.6620 0.1253 0.068 Uiso 1 1 calc R
C17 C 0.4861(5) 0.5786(4) 0.08568(15) 0.0665(10) Uani 1 1 d .
H17 H 0.4677 0.5092 0.1056 0.080 Uiso 1 1 calc R
C18 C 0.4157(4) 1.1991(4) 0.16790(17) 0.0773(12) Uani 1 1 d .
H18 H 0.4173 1.2522 0.1416 0.093 Uiso 1 1 calc R
C19 C 0.4933(4) 1.0059(5) 0.20804(14) 0.0718(11) Uani 1 1 d .
H19 H 0.5495 0.9283 0.2092 0.086 Uiso 1 1 calc R
C20 C 0.9270(5) 1.3559(4) 0.17105(15) 0.0678(11) Uani 1 1 d .
H20 H 0.9411 1.4024 0.1988 0.081 Uiso 1 1 calc R
C21 C 0.8967(5) 1.3487(4) 0.08664(15) 0.0701(11) Uani 1 1 d .
H21 H 0.8914 1.3926 0.0581 0.084 Uiso 1 1 calc R
C22 C 1.0296(4) 0.8219(4) 0.04977(13) 0.0671(11) Uani 1 1 d .
H22A H 1.0949 0.7445 0.0509 0.080 Uiso 1 1 calc R
H22B H 0.9685 0.8232 0.0203 0.080 Uiso 1 1 calc R
C23 C 1.1427(4) 0.9663(4) 0.10636(14) 0.0668(11) Uani 1 1 d .
H23A H 1.2345 0.9224 0.1203 0.080 Uiso 1 1 calc R
H23B H 1.1533 1.0585 0.1121 0.080 Uiso 1 1 calc R
C24 C 1.1289(6) 0.9393(5) 0.05484(16) 0.0908(14) Uani 1 1 d .
H24A H 1.0792 1.0116 0.0383 0.109 Uiso 1 1 calc R
H24B H 1.2332 0.9247 0.0422 0.109 Uiso 1 1 calc R
C25 C 0.3312(5) 1.2369(5) 0.2072(2) 0.0966(17) Uani 1 1 d .
H25 H 0.2784 1.3160 0.2072 0.116 Uiso 1 1 calc R
C26 C 0.3264(6) 1.1586(7) 0.2451(2) 0.108(2) Uani 1 1 d .
H26 H 0.2677 1.1834 0.2708 0.130 Uiso 1 1 calc R
C27 C 0.2156(6) 0.6629(5) 0.17555(18) 0.1037(16) Uani 1 1 d .
H27A H 0.2925 0.7274 0.1849 0.156 Uiso 1 1 calc R
H27B H 0.2070 0.6592 0.1419 0.156 Uiso 1 1 calc R
H27C H 0.2488 0.5801 0.1876 0.156 Uiso 1 1 calc R
C28 C 0.4058(6) 1.0443(6) 0.24627(17) 0.0981(16) Uani 1 1 d .
H28 H 0.4018 0.9916 0.2727 0.118 Uiso 1 1 calc R
H29 H 0.929(4) 1.160(3) 0.2396(12) 0.048(9) Uiso 1 1 d .

loop_
_atom_site_aniso_label
_atom_site_aniso_U_11
_atom_site_aniso_U_22
_atom_site_aniso_U_33
_atom_site_aniso_U_23
_atom_site_aniso_U_13
_atom_site_aniso_U_12
Cl1 0.0579(6) 0.0768(8) 0.1523(12) -0.0374(7) 0.0070(6) -0.0241(5)
O1 0.0736(16) 0.0606(15) 0.0475(14) 0.0133(12) -0.0044(11) -0.0044(13)
C1 0.0403(16) 0.0358(16) 0.0390(16) 0.0031(13) -0.0018(12) 0.0005(13)
O2 0.0583(15) 0.0695(17) 0.0722(17) 0.0090(14) -0.0097(13) 0.0158(13)
N2 0.0354(14) 0.0483(15) 0.0514(16) -0.0065(13) -0.0009(11) 0.0014(12)
N1 0.0632(18) 0.0552(18) 0.0335(15) -0.0064(14) -0.0065(13) -0.0031(14)
C2 0.0350(15) 0.0456(18) 0.0430(17) -0.0001(15) -0.0037(13) -0.0027(13)
C3 0.0442(18) 0.0493(19) 0.0507(19) -0.0035(16) -0.0079(14) 0.0008(14)
C4 0.0397(16) 0.0378(16) 0.0396(16) 0.0005(13) -0.0005(12) 0.0014(13)
C5 0.0378(16) 0.048(2) 0.0439(18) 0.0022(16) -0.0035(13) -0.0010(14)
C6 0.0313(16) 0.055(2) 0.073(2) -0.0217(19) -0.0029(15) 0.0030(15)
C7 0.0392(16) 0.0390(17) 0.0457(17) -0.0054(14) 0.0019(13) 0.0015(13)
C8 0.0374(15) 0.0330(15) 0.0402(16) -0.0015(13) 0.0001(12) 0.0003(12)
C9 0.0405(18) 0.053(2) 0.090(3) -0.027(2) 0.0057(18) -0.0074(16)
C10 0.0402(17) 0.0397(18) 0.061(2) -0.0041(16) -0.0059(15) -0.0038(14)
C11 0.0434(17) 0.0420(17) 0.0450(17) -0.0042(14) 0.0011(13) 0.0024(14)
C12 0.083(3) 0.040(2) 0.108(4) 0.009(2) -0.027(3) -0.0063(19)
C13 0.0457(18) 0.053(2) 0.054(2) -0.0066(16) -0.0038(15) 0.0006(15)
O3 0.114(2) 0.0710(19) 0.0565(16) 0.0143(14) 0.0059(15) 0.0325(17)
C14 0.054(2) 0.057(2) 0.049(2) 0.0059(17) -0.0088(15) -0.0099(16)
C15 0.0457(19) 0.065(2) 0.070(2) -0.017(2) -0.0110(17) 0.0004(17)
C16 0.063(2) 0.050(2) 0.058(2) 0.0003(17) -0.0046(17) -0.0062(17)
C17 0.069(2) 0.050(2) 0.081(3) -0.001(2) 0.016(2) -0.0111(19)
C18 0.059(2) 0.063(3) 0.109(3) -0.027(2) -0.005(2) 0.009(2)
C19 0.056(2) 0.093(3) 0.067(3) -0.015(2) 0.0086(19) 0.013(2)
C20 0.076(3) 0.046(2) 0.081(3) -0.011(2) -0.016(2) -0.0014(18)
C21 0.072(3) 0.058(2) 0.079(3) 0.023(2) -0.018(2) -0.014(2)
C22 0.051(2) 0.091(3) 0.060(2) -0.011(2) 0.0118(17) 0.010(2)
C23 0.0406(19) 0.068(2) 0.092(3) -0.009(2) 0.0056(18) -0.0065(17)
C24 0.081(3) 0.113(4) 0.080(3) -0.005(3) 0.032(2) -0.017(3)
C25 0.066(3) 0.092(4) 0.132(5) -0.058(3) 0.000(3) 0.025(3)
C26 0.067(3) 0.151(6) 0.106(4) -0.057(4) 0.008(3) 0.019(3)
C27 0.101(4) 0.104(4) 0.107(4) 0.024(3) 0.016(3) 0.026(3)
C28 0.072(3) 0.145(5) 0.079(3) -0.021(3) 0.019(2) 0.020(3)

loop_
_atom_type_symbol
_atom_type_description
_atom_type_scat_dispersion_real
_atom_type_scat_dispersion_imag
_atom_type_scat_source
C C 0.0033 0.0016 'International Tables Vol C Tables 4.2.6.8 and 6.1.1.4'
H H 0.0000 0.0000 'International Tables Vol C Tables 4.2.6.8 and 6.1.1.4'
N N 0.0061 0.0033 'International Tables Vol C Tables 4.2.6.8 and 6.1.1.4'
O O 0.0106 0.0060 'International Tables Vol C Tables 4.2.6.8 and 6.1.1.4'
Cl Cl 0.1484 0.1585 'International Tables Vol C Tables 4.2.6.8 and 6.1.1.4'

loop_
_geom_angle_atom_site_label_1
_geom_angle_atom_site_label_2
_geom_angle_atom_site_label_3
_geom_angle
C7 C1 C8 113.6(2)
C7 C1 C11 115.0(2)
C8 C1 C11 102.3(2)
C7 C1 H1 108.5
C8 C1 H1 108.5
C11 C1 H1 108.5
C23 N2 C4 119.0(3)
C23 N2 C11 107.9(3)
C4 N2 C11 110.9(2)
C5 N1 C3 112.1(3)
C5 N1 H29 120(2)
C3 N1 H29 128(2)
C14 C2 C3 119.5(3)
C14 C2 C4 132.4(3)
C3 C2 C4 108.1(3)
C20 C3 C2 122.3(3)
C20 C3 N1 127.7(3)
C2 C3 N1 110.0(3)
N2 C4 C2 119.1(2)
N2 C4 C5 108.1(2)
C2 C4 C5 101.7(2)
N2 C4 C8 102.5(2)
C2 C4 C8 114.6(2)
C5 C4 C8 110.7(2)
O1 C5 N1 127.4(3)
O1 C5 C4 124.6(3)
N1 C5 C4 108.1(3)
C19 C6 C18 118.7(4)
C19 C6 C10 122.8(3)
C18 C6 C10 118.4(4)
C16 C7 C13 117.6(3)
C16 C7 C1 121.2(3)
C13 C7 C1 121.2(3)
C10 C8 C1 114.2(2)
C10 C8 C4 113.2(2)
C1 C8 C4 104.1(2)
C10 C8 H8 108.4
C1 C8 H8 108.4
C4 C8 H8 108.4
C15 C9 C17 121.2(3)
C15 C9 Cl1 120.4(3)
C17 C9 Cl1 118.4(3)
O2 C10 C6 120.7(3)
O2 C10 C8 120.0(3)
C6 C10 C8 119.3(3)
N2 C11 C22 106.7(3)
N2 C11 C1 105.9(2)
C22 C11 C1 117.1(3)
N2 C11 H11 108.9
C22 C11 H11 108.9
C1 C11 H11 108.9
C20 C12 C21 121.8(4)
C20 C12 H12 119.1
C21 C12 H12 119.1
C15 C13 C7 121.7(3)
C15 C13 H13 119.1
C7 C13 H13 119.1
C27 O3 H3 109.5
C2 C14 C21 119.0(3)
C2 C14 H14 120.5
C21 C14 H14 120.5
C9 C15 C13 119.2(3)
C9 C15 H15 120.4
C13 C15 H15 120.4
C7 C16 C17 121.7(3)
C7 C16 H16 119.2
C17 C16 H16 119.2
C9 C17 C16 118.6(4)
C9 C17 H17 120.7
C16 C17 H17 120.7
C6 C18 C25 119.9(5)
C6 C18 H18 120.0
C25 C18 H18 120.0
C6 C19 C28 120.3(4)
C6 C19 H19 119.9
C28 C19 H19 119.9
C12 C20 C3 117.1(4)
C12 C20 H20 121.4
C3 C20 H20 121.4
C12 C21 C14 120.3(4)
C12 C21 H21 119.9
C14 C21 H21 119.9
C24 C22 C11 104.6(3)
C24 C22 H22A 110.8
C11 C22 H22A 110.8
C24 C22 H22B 110.8
C11 C22 H22B 110.8
H22A C22 H22B 108.9
N2 C23 C24 105.5(3)
N2 C23 H23A 110.6
C24 C23 H23A 110.6
N2 C23 H23B 110.6
C24 C23 H23B 110.6
H23A C23 H23B 108.8
C22 C24 C23 106.0(3)
C22 C24 H24A 110.5
C23 C24 H24A 110.5
C22 C24 H24B 110.5
C23 C24 H24B 110.5
H24A C24 H24B 108.7
C26 C25 C18 120.0(5)
C26 C25 H25 120.0
C18 C25 H25 120.0
C25 C26 C28 120.9(5)
C25 C26 H26 119.5
C28 C26 H26 119.5
O3 C27 H27A 109.5
O3 C27 H27B 109.5
H27A C27 H27B 109.5
O3 C27 H27C 109.5
H27A C27 H27C 109.5
H27B C27 H27C 109.5
C26 C28 C19 120.1(5)
C26 C28 H28 119.9
C19 C28 H28 119.9

loop_
_geom_bond_atom_site_label_1
_geom_bond_atom_site_label_2
_geom_bond_distance
Cl1 C9 1.747(3)
O1 C5 1.215(4)
C1 C7 1.511(4)
C1 C8 1.529(4)
C1 C11 1.533(4)
C1 H1 0.9800
O2 C10 1.209(4)
N2 C23 1.475(4)
N2 C4 1.478(4)
N2 C11 1.481(4)
N1 C5 1.343(4)
N1 C3 1.398(4)
N1 H29 0.87(3)
C2 C14 1.379(4)
C2 C3 1.389(4)
C2 C4 1.520(4)
C3 C20 1.381(5)
C4 C5 1.548(4)
C4 C8 1.561(4)
C6 C19 1.380(5)
C6 C18 1.388(5)
C6 C10 1.500(5)
C7 C16 1.382(4)
C7 C13 1.383(4)
C8 C10 1.525(4)
C8 H8 0.9800
C9 C15 1.363(5)
C9 C17 1.379(5)
C11 C22 1.522(4)
C11 H11 0.9800
C12 C20 1.378(5)
C12 C21 1.380(6)
C12 H12 0.9300
C13 C15 1.379(5)
C13 H13 0.9300
O3 C27 1.400(5)
O3 H3 0.8200
C14 C21 1.387(5)
C14 H14 0.9300
C15 H15 0.9300
C16 C17 1.386(5)
C16 H16 0.9300
C17 H17 0.9300
C18 C25 1.398(6)
C18 H18 0.9300
C19 C28 1.391(6)
C19 H19 0.9300
C20 H20 0.9300
C21 H21 0.9300
C22 C24 1.478(6)
C22 H22A 0.9700
C22 H22B 0.9700
C23 C24 1.494(6)
C23 H23A 0.9700
C23 H23B 0.9700
C24 H24A 0.9700
C24 H24B 0.9700
C25 C26 1.352(7)
C25 H25 0.9300
C26 C28 1.356(7)
C26 H26 0.9300
C27 H27A 0.9600
C27 H27B 0.9600
C27 H27C 0.9600
C28 H28 0.9300
